data_7155021
loop_
_publ_author_name
'Karpov, S. V.'
'Kaukov, Ya S.'
'Grigor'ev, A. A.'
'Nasakin, O. E.'
'Kaukova, O. V.'
'Tafeenko, V. A.'

_publ_section_title
;
 Synthesis of novel polycyano-containing organic ligands via double
 carbanion cleavage of
 1',3'-dioxo-1',3'-dihydrospiro[cyclopropane-1,2'-indene] derivatives.
;
_journal_issue 15
_journal_name_full 'Organic &amp; biomolecular chemistry'
_journal_page_first 3758
_journal_page_last 3764
_journal_paper_doi 10.1039/c6ob00092d
_journal_volume 14
_journal_year 2016
_chemical_formula_moiety 'C17 H10 N2 O6'
_chemical_formula_sum 'C17 H10 N2 O6'
_chemical_formula_weight 338.27
_chemical_name_systematic
;
 dimethyl 2,3-dicyano-1',3'-dioxo-1',3'-dihydrospiro[cyclopropane-1,2'-indene]-2,3-dicarboxylate
;
_space_group_crystal_system monoclinic
_space_group_IT_number 14
_space_group_name_Hall '-P 2ybc'
_space_group_name_H-M_alt 'P 1 21/c 1'
_symmetry_space_group_name_Hall '-P 2ybc'
_symmetry_space_group_name_H-M 'P 1 21/c 1'
_atom_sites_solution_hydrogens geom
_audit_creation_method SHELXL-2013
_audit_update_record
;
2015-10-21 deposited with the CCDC.
2016-03-08 downloaded from the CCDC.
;
_cell_angle_alpha 90
_cell_angle_beta 106.315(3)
_cell_angle_gamma 90
_cell_formula_units_Z 8
_cell_length_a 16.9250(3)
_cell_length_b 17.9908(5)
_cell_length_c 10.9836(4)
_cell_measurement_temperature 295(2)
_cell_volume 3209.77(17)
_computing_cell_refinement 'STOE X-AREA'
_computing_data_collection 'STOE X-AREA'
_computing_data_reduction 'STOE X-RED'
_computing_structure_refinement 'SHELXL-2013 (Sheldrick, 2013)'
_computing_structure_solution 'SHELXS-97 (Sheldrick, 2008)'
_diffrn_ambient_temperature 295
_diffrn_detector Pilatus100K
_diffrn_detector_area_resol_mean 5.81
_diffrn_measured_fraction_theta_full 0.991
_diffrn_measured_fraction_theta_max 0.991
_diffrn_measurement_device_type STOE
_diffrn_measurement_method 'rotation method'
_diffrn_radiation_collimation 'focusing mirrors'
_diffrn_radiation_monochromator none
_diffrn_radiation_polarisn_norm 0
_diffrn_radiation_type 'Cu K\a'
_diffrn_radiation_wavelength 1.54186
_diffrn_reflns_av_R_equivalents 0.0979
_diffrn_reflns_av_unetI/netI 0.0829
_diffrn_reflns_Laue_measured_fraction_full 0.991
_diffrn_reflns_Laue_measured_fraction_max 0.991
_diffrn_reflns_limit_h_max 20
_diffrn_reflns_limit_h_min -13
_diffrn_reflns_limit_k_max 21
_diffrn_reflns_limit_k_min -21
_diffrn_reflns_limit_l_max 12
_diffrn_reflns_limit_l_min -13
_diffrn_reflns_number 13507
_diffrn_reflns_point_group_measured_fraction_full 0.991
_diffrn_reflns_point_group_measured_fraction_max 0.991
_diffrn_reflns_theta_full 67.686
_diffrn_reflns_theta_max 71.046
_diffrn_reflns_theta_min 3.666
_diffrn_source 'Cu GeniX 3D'
_diffrn_source_current 0.600
_diffrn_source_power 0.030
_diffrn_source_voltage 50
_exptl_absorpt_coefficient_mu 0.923
_exptl_absorpt_correction_type none
_exptl_crystal_colour colorless
_exptl_crystal_density_diffrn 1.400
_exptl_crystal_description prism
_exptl_crystal_F_000 1392
_exptl_crystal_recrystallization_method 'Re-crystallisation from solvent: propanol-2'
_exptl_crystal_size_max .18
_exptl_crystal_size_mid .15
_exptl_crystal_size_min .12
_refine_diff_density_max 0.328
_refine_diff_density_min -0.299
_refine_diff_density_rms 0.077
_refine_ls_extinction_coef 0.0028(3)
_refine_ls_extinction_expression Fc^*^=kFc[1+0.001xFc^2^\l^3^/sin(2\q)]^-1/4^
_refine_ls_extinction_method SHELXL
_refine_ls_goodness_of_fit_ref 0.911
_refine_ls_hydrogen_treatment constr
_refine_ls_matrix_type full
_refine_ls_number_parameters 456
_refine_ls_number_reflns 6088
_refine_ls_number_restraints 0
_refine_ls_restrained_S_all 0.911
_refine_ls_R_factor_all 0.0739
_refine_ls_R_factor_gt 0.0568
_refine_ls_shift/su_max 0.000
_refine_ls_shift/su_mean 0.000
_refine_ls_structure_factor_coef Fsqd
_refine_ls_weighting_details 'w=1/[\s^2^(Fo^2^)+(0.0887P)^2^] where P=(Fo^2^+2Fc^2^)/3'
_refine_ls_weighting_scheme calc
_refine_ls_wR_factor_gt 0.1386
_refine_ls_wR_factor_ref 0.1465
_reflns_Friedel_coverage 0.000
_reflns_number_gt 4191
_reflns_number_total 6088
_reflns_threshold_expression 'I > 2\s(I)'
_cod_data_source_file c6ob00092d2.cif
_cod_data_source_block shelx
_cod_depositor_comments
;
Adding full bibliography for 7155021--7155023.cif

2017-03-03
Z value and formula fixed to values more according to usual
chemical conventions.                 miguel
;
_cod_original_formula_sum 'C34 H20 N4 O12'
_cod_original_formula_weight 676.55
_cod_original_formula_moiety '2(C17 H10 N2 O6)'
_cod_original_formula_units_Z 4
_cod_original_cell_volume 3209.77(16)
_cod_database_code 7155021
_shelx_space_group_comment
;
The symmetry employed for this shelxl refinement is uniquely defined
by the following loop, which should always be used as a source of
symmetry information in preference to the above space-group names.
They are only intended as comments.
;
_shelxl_version_number 2013-4

loop_
_space_group_symop_operation_xyz
'x, y, z'
'-x, y+1/2, -z+1/2'
'-x, -y, -z'
'x, -y-1/2, z-1/2'

loop_
_atom_site_label
_atom_site_type_symbol
_atom_site_fract_x
_atom_site_fract_y
_atom_site_fract_z
_atom_site_U_iso_or_equiv
_atom_site_adp_type
_atom_site_occupancy
_atom_site_site_symmetry_order
_atom_site_calc_flag
_atom_site_refinement_flags_posn
_atom_site_refinement_flags_adp
O1A O 0.35490(10) 0.43439(10) 0.72522(16) 0.0605(4) Uani 1 1 d . .
O2A O 0.63509(10) 0.44079(9) 0.73042(16) 0.0594(4) Uani 1 1 d . .
O3A O 0.33641(10) 0.30966(9) 0.52212(14) 0.0551(4) Uani 1 1 d . .
O4A O 0.35571(9) 0.41348(8) 0.42077(13) 0.0506(4) Uani 1 1 d . .
O5A O 0.62011(10) 0.26985(10) 0.66205(15) 0.0593(4) Uani 1 1 d . .
O6A O 0.61715(9) 0.29711(10) 0.86019(14) 0.0583(4) Uani 1 1 d . .
N1A N 0.56325(14) 0.39135(16) 0.43089(19) 0.0759(7) Uani 1 1 d . .
N2A N 0.41217(12) 0.24223(11) 0.79952(18) 0.0535(5) Uani 1 1 d . .
C2A C 0.42661(13) 0.45133(11) 0.74824(18) 0.0425(5) Uani 1 1 d . .
C3A C 0.49119(12) 0.41152(10) 0.70251(17) 0.0378(4) Uani 1 1 d . .
C4A C 0.57016(13) 0.45584(11) 0.74929(18) 0.0426(5) Uani 1 1 d . .
C5A C 0.60386(17) 0.57333(13) 0.8879(2) 0.0589(6) Uani 1 1 d . .
H5A H 0.6591 0.5740 0.8897 0.071 Uiso 1 1 calc . U
C6A C 0.5709(2) 0.62688(14) 0.9488(2) 0.0680(8) Uani 1 1 d . .
H6A H 0.6045 0.6649 0.9921 0.082 Uiso 1 1 calc . U
C7A C 0.4893(2) 0.62534(13) 0.9469(2) 0.0670(8) Uani 1 1 d . .
H7A H 0.4691 0.6625 0.9890 0.080 Uiso 1 1 calc . U
C8A C 0.43573(17) 0.56973(13) 0.8839(2) 0.0563(6) Uani 1 1 d . .
H8A H 0.3807 0.5688 0.8832 0.068 Uiso 1 1 calc . U
C9A C 0.46899(14) 0.51576(11) 0.82210(17) 0.0436(5) Uani 1 1 d . .
C10A C 0.55078(14) 0.51820(11) 0.82360(17) 0.0447(5) Uani 1 1 d . .
C11A C 0.46890(12) 0.36856(11) 0.57648(16) 0.0378(4) Uani 1 1 d . .
C12A C 0.50061(12) 0.32662(10) 0.69964(16) 0.0355(4) Uani 1 1 d . .
C13A C 0.44606(12) 0.28099(11) 0.74907(18) 0.0394(4) Uani 1 1 d . .
C14A C 0.58678(13) 0.29464(11) 0.73531(19) 0.0429(5) Uani 1 1 d . .
C15A C 0.69829(18) 0.2671(3) 0.9113(3) 0.1015(13) Uani 1 1 d . .
H15A H 0.7005 0.2179 0.8786 0.152 Uiso 1 1 calc R U
H15B H 0.7112 0.2652 1.0021 0.152 Uiso 1 1 calc R U
H15C H 0.7375 0.2983 0.8874 0.152 Uiso 1 1 calc R U
C16A C 0.52293(14) 0.37957(13) 0.49627(19) 0.0485(5) Uani 1 1 d . .
C17A C 0.37843(13) 0.35948(11) 0.50460(18) 0.0413(5) Uani 1 1 d . .
C18A C 0.27237(15) 0.40895(16) 0.3378(2) 0.0627(6) Uani 1 1 d . .
H18A H 0.2681 0.3675 0.2813 0.094 Uiso 1 1 calc R U
H18B H 0.2592 0.4540 0.2894 0.094 Uiso 1 1 calc R U
H18C H 0.2346 0.4024 0.3879 0.094 Uiso 1 1 calc R U
O1 O -0.07751(10) 0.55482(9) 0.20867(17) 0.0617(4) Uani 1 1 d . .
O2 O 0.12654(10) 0.71850(9) 0.15039(16) 0.0572(4) Uani 1 1 d . .
O3 O -0.20689(11) 0.65903(11) 0.00021(18) 0.0714(5) Uani 1 1 d . .
O4 O -0.15074(10) 0.70562(10) 0.19461(16) 0.0604(4) Uani 1 1 d . .
O5 O 0.01961(13) 0.72542(9) -0.14000(17) 0.0699(5) Uani 1 1 d . .
O6 O 0.07187(12) 0.61057(9) -0.10182(18) 0.0679(5) Uani 1 1 d . .
N1 N -0.04430(17) 0.83802(12) 0.0433(3) 0.0797(7) Uani 1 1 d . .
N2 N -0.11226(15) 0.52264(13) -0.1058(2) 0.0714(6) Uani 1 1 d . .
C2 C -0.01236(13) 0.58590(11) 0.2226(2) 0.0428(5) Uani 1 1 d . .
C3 C 0.00386(12) 0.64612(10) 0.13538(18) 0.0396(4) Uani 1 1 d . .
C4 C 0.09159(13) 0.67064(11) 0.19276(19) 0.0420(5) Uani 1 1 d . .
C5 C 0.20420(15) 0.62192(14) 0.3859(2) 0.0586(6) Uani 1 1 d . .
H5 H 0.2449 0.6532 0.3734 0.070 Uiso 1 1 calc . U
C6 C 0.22092(19) 0.57182(18) 0.4854(3) 0.0750(8) Uani 1 1 d . .
H6 H 0.2735 0.5701 0.5415 0.090 Uiso 1 1 calc . U
C7 C 0.1608(2) 0.52427(17) 0.5030(3) 0.0735(8) Uani 1 1 d . .
H7 H 0.1737 0.4913 0.5710 0.088 Uiso 1 1 calc . U
C8 C 0.08235(16) 0.52477(13) 0.4218(2) 0.0566(6) Uani 1 1 d . .
H8 H 0.0424 0.4920 0.4329 0.068 Uiso 1 1 calc . U
C9 C 0.06453(13) 0.57583(11) 0.32249(19) 0.0424(5) Uani 1 1 d . .
C10 C 0.12516(13) 0.62397(11) 0.30596(19) 0.0437(5) Uani 1 1 d . .
C11 C -0.06534(13) 0.69668(11) 0.0635(2) 0.0438(5) Uani 1 1 d . .
C12 C -0.03072(13) 0.64052(11) -0.00987(19) 0.0432(5) Uani 1 1 d . .
C13 C -0.07862(15) 0.57475(12) -0.0608(2) 0.0514(5) Uani 1 1 d . .
C14 C 0.02365(15) 0.66562(12) -0.0915(2) 0.0496(5) Uani 1 1 d . .
C15 C 0.1274(2) 0.62246(17) -0.1798(3) 0.0782(8) Uani 1 1 d . .
H15D H 0.0964 0.6232 -0.2676 0.117 Uiso 1 1 calc R U
H15E H 0.1670 0.5830 -0.1655 0.117 Uiso 1 1 calc R U
H15F H 0.1553 0.6691 -0.1576 0.117 Uiso 1 1 calc R U
C16 C -0.04934(15) 0.77532(12) 0.0511(2) 0.0531(5) Uani 1 1 d . .
C17 C -0.15039(13) 0.68364(12) 0.0800(2) 0.0485(5) Uani 1 1 d . .
C18 C -0.22541(17) 0.6918(2) 0.2306(3) 0.0814(9) Uani 1 1 d . .
H18D H -0.2711 0.7150 0.1705 0.122 Uiso 1 1 calc R U
H18E H -0.2198 0.7120 0.3135 0.122 Uiso 1 1 calc R U
H18F H -0.2348 0.6392 0.2317 0.122 Uiso 1 1 calc R U

loop_
_atom_site_aniso_label
_atom_site_aniso_U_11
_atom_site_aniso_U_22
_atom_site_aniso_U_33
_atom_site_aniso_U_23
_atom_site_aniso_U_13
_atom_site_aniso_U_12
O1A 0.0506(10) 0.0663(10) 0.0691(10) -0.0127(8) 0.0243(8) -0.0051(8)
O2A 0.0505(10) 0.0613(10) 0.0707(10) -0.0074(8) 0.0239(8) -0.0144(8)
O3A 0.0500(9) 0.0656(10) 0.0489(8) 0.0035(7) 0.0129(7) -0.0173(8)
O4A 0.0478(9) 0.0509(8) 0.0493(8) 0.0077(6) 0.0073(7) 0.0007(7)
O5A 0.0577(10) 0.0701(10) 0.0596(9) -0.0058(8) 0.0320(8) 0.0072(8)
O6A 0.0450(9) 0.0900(12) 0.0416(8) 0.0160(8) 0.0150(7) 0.0086(8)
N1A 0.0572(13) 0.129(2) 0.0476(11) 0.0221(12) 0.0241(10) -0.0067(14)
N2A 0.0587(12) 0.0534(10) 0.0577(11) 0.0090(8) 0.0317(9) -0.0043(9)
C2A 0.0466(12) 0.0442(10) 0.0384(10) 0.0032(8) 0.0148(9) 0.0010(9)
C3A 0.0432(11) 0.0379(10) 0.0329(9) -0.0013(7) 0.0116(8) -0.0057(8)
C4A 0.0471(12) 0.0429(10) 0.0386(10) 0.0048(8) 0.0135(9) -0.0064(9)
C5A 0.0822(18) 0.0530(13) 0.0417(11) -0.0029(9) 0.0180(11) -0.0219(12)
C6A 0.113(3) 0.0476(13) 0.0442(12) -0.0059(10) 0.0229(14) -0.0196(14)
C7A 0.122(3) 0.0407(11) 0.0397(11) -0.0019(9) 0.0255(14) 0.0032(14)
C8A 0.0821(18) 0.0501(12) 0.0396(11) 0.0044(9) 0.0221(11) 0.0102(12)
C9A 0.0654(14) 0.0355(9) 0.0315(9) 0.0046(7) 0.0163(9) 0.0009(9)
C10A 0.0611(14) 0.0393(10) 0.0332(9) 0.0035(8) 0.0124(9) -0.0097(10)
C11A 0.0430(11) 0.0429(10) 0.0301(9) 0.0000(7) 0.0144(8) -0.0044(8)
C12A 0.0398(11) 0.0370(9) 0.0340(9) 0.0016(7) 0.0173(8) -0.0033(8)
C13A 0.0422(11) 0.0416(10) 0.0393(10) -0.0020(8) 0.0194(9) -0.0023(9)
C14A 0.0439(12) 0.0462(11) 0.0426(10) 0.0053(8) 0.0188(9) -0.0028(9)
C15A 0.0513(16) 0.183(4) 0.0688(18) 0.042(2) 0.0148(14) 0.031(2)
C16A 0.0456(12) 0.0661(13) 0.0355(10) 0.0065(9) 0.0141(9) -0.0073(11)
C17A 0.0447(12) 0.0470(11) 0.0348(10) -0.0030(8) 0.0157(9) -0.0027(9)
C18A 0.0448(13) 0.0745(16) 0.0622(14) 0.0063(12) 0.0044(11) 0.0016(12)
O1 0.0515(10) 0.0572(9) 0.0790(11) 0.0051(8) 0.0227(8) -0.0160(8)
O2 0.0546(10) 0.0553(9) 0.0686(10) 0.0031(7) 0.0284(8) -0.0131(8)
O3 0.0468(10) 0.0803(12) 0.0814(12) -0.0169(10) 0.0087(9) -0.0034(9)
O4 0.0459(9) 0.0722(11) 0.0683(10) -0.0085(8) 0.0244(8) -0.0047(8)
O5 0.1025(15) 0.0516(9) 0.0676(11) 0.0146(8) 0.0436(10) 0.0125(10)
O6 0.0848(13) 0.0523(9) 0.0837(12) 0.0123(8) 0.0518(10) 0.0155(9)
N1 0.1017(19) 0.0425(11) 0.1012(18) -0.0003(11) 0.0387(15) -0.0002(12)
N2 0.0802(16) 0.0591(12) 0.0679(13) -0.0188(11) 0.0095(12) -0.0098(12)
C2 0.0427(12) 0.0385(10) 0.0523(11) -0.0020(8) 0.0216(9) -0.0039(9)
C3 0.0407(11) 0.0378(10) 0.0418(10) -0.0010(8) 0.0141(8) -0.0032(8)
C4 0.0418(11) 0.0415(10) 0.0482(11) -0.0081(8) 0.0217(9) -0.0061(9)
C5 0.0483(13) 0.0648(14) 0.0600(14) -0.0061(11) 0.0108(11) -0.0029(12)
C6 0.0635(17) 0.0853(19) 0.0666(16) 0.0040(14) 0.0025(13) 0.0037(15)
C7 0.082(2) 0.0780(18) 0.0599(15) 0.0163(13) 0.0187(14) 0.0195(16)
C8 0.0674(16) 0.0519(13) 0.0590(13) 0.0089(10) 0.0314(12) 0.0074(11)
C9 0.0462(12) 0.0411(10) 0.0457(11) -0.0038(8) 0.0223(9) 0.0013(9)
C10 0.0446(12) 0.0445(10) 0.0453(11) -0.0076(8) 0.0179(9) -0.0011(9)
C11 0.0452(12) 0.0358(10) 0.0517(11) -0.0041(8) 0.0158(9) -0.0003(9)
C12 0.0485(12) 0.0382(10) 0.0434(10) -0.0042(8) 0.0137(9) -0.0012(9)
C13 0.0543(14) 0.0478(12) 0.0493(12) -0.0076(10) 0.0101(10) -0.0017(10)
C14 0.0612(14) 0.0447(11) 0.0447(11) -0.0017(9) 0.0178(10) 0.0032(10)
C15 0.088(2) 0.0737(17) 0.094(2) 0.0061(15) 0.0603(18) 0.0087(16)
C16 0.0579(14) 0.0407(12) 0.0638(14) -0.0026(10) 0.0222(11) 0.0010(10)
C17 0.0405(12) 0.0433(11) 0.0594(13) -0.0052(9) 0.0102(10) 0.0013(9)
C18 0.0511(16) 0.109(2) 0.095(2) -0.0022(18) 0.0381(15) -0.0012(16)

loop_
_atom_type_symbol
_atom_type_description
_atom_type_scat_dispersion_real
_atom_type_scat_dispersion_imag
_atom_type_scat_source
C C 0.0181 0.0091 'International Tables Vol C Tables 4.2.6.8 and 6.1.1.4'
H H 0.0000 0.0000 'International Tables Vol C Tables 4.2.6.8 and 6.1.1.4'
N N 0.0311 0.0180 'International Tables Vol C Tables 4.2.6.8 and 6.1.1.4'
O O 0.0492 0.0322 'International Tables Vol C Tables 4.2.6.8 and 6.1.1.4'

loop_
_geom_angle_atom_site_label_1
_geom_angle_atom_site_label_2
_geom_angle_atom_site_label_3
_geom_angle
C17A O4A C18A 116.00(18)
C14A O6A C15A 116.31(19)
O1A C2A C9A 128.1(2)
O1A C2A C3A 126.24(19)
C9A C2A C3A 105.66(18)
C2A C3A C4A 106.86(16)
C2A C3A C12A 124.66(16)
C4A C3A C12A 116.29(17)
C2A C3A C11A 121.46(17)
C4A C3A C11A 122.65(16)
C12A C3A C11A 58.84(12)
O2A C4A C10A 128.3(2)
O2A C4A C3A 125.66(19)
C10A C4A C3A 105.97(18)
C6A C5A C10A 117.0(3)
C7A C6A C5A 121.4(2)
C6A C7A C8A 122.1(2)
C9A C8A C7A 116.6(3)
C10A C9A C8A 120.9(2)
C10A C9A C2A 111.19(18)
C8A C9A C2A 127.9(2)
C9A C10A C5A 122.1(2)
C9A C10A C4A 110.29(18)
C5A C10A C4A 127.6(2)
C16A C11A C12A 119.10(17)
C16A C11A C17A 114.44(16)
C12A C11A C17A 117.63(16)
C16A C11A C3A 116.18(17)
C12A C11A C3A 60.58(12)
C17A C11A C3A 118.55(16)
C13A C12A C11A 120.99(17)
C13A C12A C14A 110.89(15)
C11A C12A C14A 119.74(15)
C13A C12A C3A 118.31(16)
C11A C12A C3A 60.58(12)
C14A C12A C3A 118.06(16)
N2A C13A C12A 171.1(2)
O5A C14A O6A 126.4(2)
O5A C14A C12A 124.90(19)
O6A C14A C12A 108.72(16)
N1A C16A C11A 176.6(3)
O3A C17A O4A 126.6(2)
O3A C17A C11A 123.74(18)
O4A C17A C11A 109.67(17)
C17 O4 C18 116.5(2)
C14 O6 C15 117.48(19)
O1 C2 C9 128.9(2)
O1 C2 C3 124.7(2)
C9 C2 C3 106.34(17)
C4 C3 C11 124.61(17)
C4 C3 C2 106.02(17)
C11 C3 C2 120.32(17)
C4 C3 C12 119.69(16)
C11 C3 C12 59.17(13)
C2 C3 C12 121.49(16)
O2 C4 C10 128.0(2)
O2 C4 C3 125.35(19)
C10 C4 C3 106.66(16)
C10 C5 C6 117.9(2)
C5 C6 C7 121.2(3)
C8 C7 C6 121.3(2)
C7 C8 C9 118.0(2)
C8 C9 C10 120.4(2)
C8 C9 C2 128.5(2)
C10 C9 C2 111.04(18)
C5 C10 C9 121.2(2)
C5 C10 C4 128.8(2)
C9 C10 C4 109.90(18)
C16 C11 C12 119.37(19)
C16 C11 C3 119.68(19)
C12 C11 C3 61.18(13)
C16 C11 C17 111.67(19)
C12 C11 C17 118.91(17)
C3 C11 C17 117.67(17)
C13 C12 C11 119.46(19)
C13 C12 C14 112.23(18)
C11 C12 C14 120.37(17)
C13 C12 C3 117.39(17)
C11 C12 C3 59.65(13)
C14 C12 C3 118.30(17)
N2 C13 C12 175.1(3)
O5 C14 O6 127.1(2)
O5 C14 C12 124.2(2)
O6 C14 C12 108.73(18)
N1 C16 C11 173.2(3)
O3 C17 O4 126.7(2)
O3 C17 C11 124.3(2)
O4 C17 C11 109.00(18)

loop_
_geom_bond_atom_site_label_1
_geom_bond_atom_site_label_2
_geom_bond_distance
O1A C2A 1.207(3)
O2A C4A 1.205(3)
O3A C17A 1.193(2)
O4A C17A 1.319(2)
O4A C18A 1.451(3)
O5A C14A 1.191(2)
O6A C14A 1.323(2)
O6A C15A 1.435(3)
N1A C16A 1.141(3)
N2A C13A 1.141(2)
C2A C9A 1.480(3)
C2A C3A 1.506(3)
C3A C4A 1.517(3)
C3A C12A 1.537(3)
C3A C11A 1.537(2)
C4A C10A 1.477(3)
C5A C6A 1.378(4)
C5A C10A 1.390(3)
C6A C7A 1.376(5)
C7A C8A 1.396(4)
C8A C9A 1.391(3)
C9A C10A 1.380(3)
C11A C16A 1.451(3)
C11A C12A 1.510(2)
C11A C17A 1.522(3)
C12A C13A 1.450(3)
C12A C14A 1.513(3)
O1 C2 1.207(3)
O2 C4 1.209(2)
O3 C17 1.187(3)
O4 C17 1.321(3)
O4 C18 1.448(3)
O5 C14 1.194(3)
O6 C14 1.308(3)
O6 C15 1.453(3)
N1 C16 1.136(3)
N2 C13 1.135(3)
C2 C9 1.459(3)
C2 C3 1.522(3)
C3 C4 1.507(3)
C3 C11 1.517(3)
C3 C12 1.541(3)
C4 C10 1.475(3)
C5 C10 1.379(3)
C5 C6 1.383(4)
C6 C7 1.384(4)
C7 C8 1.376(4)
C8 C9 1.393(3)
C9 C10 1.393(3)
C11 C16 1.454(3)
C11 C12 1.510(3)
C11 C17 1.519(3)
C12 C13 1.455(3)
C12 C14 1.523(3)
